data_2212499
loop_
_publ_author_name
'\<Svorc, \<Lubom\'ir'
'Vr\'abel, Viktor'
'Ko\<z\'i\<sek, Jozef'
'Marchal\'in, \<Stefan'
'\<Z\'u\<ziov\'a, Jozef\'ina'

_publ_section_title
(3a<i>R</i>,4<i>R</i>,4a<i>S</i>,9a<i>R</i>)-4-Hydroxyperhydrofuro[2,3-<i>f</i>]indolizin-7(2<i>H</i>)-one
_journal_coeditor_code BV2048
_journal_issue 3
_journal_name_full 'Acta Crystallographica Section E'
_journal_page_first o1452
_journal_page_last o1454
_journal_paper_doi 10.1107/S1600536807008537
_journal_volume 63
_journal_year 2007
_chemical_formula_iupac 'C10 H15 N O3'
_chemical_formula_moiety 'C10 H15 N O3'
_chemical_formula_sum 'C10 H15 N O3'
_chemical_formula_weight 197.23
_chemical_name_systematic
;
(3aR,4R,4aS,9aR)-4-Hydroxyperhydrofuro[2,3-f]indolizin-7(2H)-one
;
_space_group_IT_number 19
_symmetry_cell_setting orthorhombic
_symmetry_space_group_name_Hall 'P 2ac 2ab'
_symmetry_space_group_name_H-M 'P 21 21 21'
_atom_sites_solution_hydrogens geom
_atom_sites_solution_primary direct
_atom_sites_solution_secondary difmap
_audit_creation_method SHELXL-97
_cell_angle_alpha 90.00
_cell_angle_beta 90.00
_cell_angle_gamma 90.00
_cell_formula_units_Z 4
_cell_length_a 8.3423(2)
_cell_length_b 8.6807(2)
_cell_length_c 13.7985(3)
_cell_measurement_reflns_used 8947
_cell_measurement_temperature 293(2)
_cell_measurement_theta_max 28.9109
_cell_measurement_theta_min 3.3711
_cell_volume 999.25(4)
_computing_cell_refinement
;
CrysAlis RED (Oxford Diffraction, 2002)
;
_computing_data_collection
;
CrysAlis CCD (Oxford Diffraction, 2002)
;
_computing_data_reduction
;
CrysAlis RED
;
_computing_molecular_graphics 'DIAMOND (Brandenburg, 2002)'
_computing_publication_material SHELXL97
_computing_structure_refinement 'SHELXL97 (Sheldrick, 1997)'
_computing_structure_solution 'SHELXS97 (Sheldrick, 1997)'
_diffrn_ambient_temperature 293(2)
_diffrn_detector_area_resol_mean 10.4340
_diffrn_measured_fraction_theta_full 0.99
_diffrn_measured_fraction_theta_max 0.99
_diffrn_measurement_device_type 'Oxford Diffraction Xcalibur CCD'
_diffrn_measurement_method 'Rotation method data acquisition using \w and \f'
_diffrn_radiation_monochromator graphite
_diffrn_radiation_type MoK\a
_diffrn_radiation_wavelength 0.71073
_diffrn_reflns_av_R_equivalents 0.0321
_diffrn_reflns_av_sigmaI/netI 0.0421
_diffrn_reflns_limit_h_max 11
_diffrn_reflns_limit_h_min -10
_diffrn_reflns_limit_k_max 11
_diffrn_reflns_limit_k_min -11
_diffrn_reflns_limit_l_max 18
_diffrn_reflns_limit_l_min -18
_diffrn_reflns_number 23008
_diffrn_reflns_theta_full 29.04
_diffrn_reflns_theta_max 29.04
_diffrn_reflns_theta_min 3.39
_diffrn_standards_decay_% 0
_diffrn_standards_number 0
_exptl_absorpt_coefficient_mu 0.097
_exptl_absorpt_correction_T_max 0.971
_exptl_absorpt_correction_T_min 0.955
_exptl_absorpt_correction_type multi-scan
_exptl_absorpt_process_details '(CrysAlis RED; Oxford Diffraction, 2002)'
_exptl_crystal_colour colourless
_exptl_crystal_density_diffrn 1.311
_exptl_crystal_density_method 'not measured'
_exptl_crystal_description prism
_exptl_crystal_F_000 424
_exptl_crystal_size_max 0.6
_exptl_crystal_size_mid 0.5
_exptl_crystal_size_min 0.4
_refine_diff_density_max 0.106
_refine_diff_density_min -0.177
_refine_ls_extinction_method none
_refine_ls_goodness_of_fit_ref 1.003
_refine_ls_hydrogen_treatment mixed
_refine_ls_matrix_type full
_refine_ls_number_parameters 132
_refine_ls_number_reflns 1491
_refine_ls_number_restraints 0
_refine_ls_restrained_S_all 1.003
_refine_ls_R_factor_all 0.0691
_refine_ls_R_factor_gt 0.0392
_refine_ls_shift/su_max 0.001
_refine_ls_shift/su_mean 0.000
_refine_ls_structure_factor_coef Fsqd
_refine_ls_weighting_details 'calc w=1/[\s^2^(Fo^2^)+(0.0546P)^2^] where P=(Fo^2^+2Fc^2^)/3'
_refine_ls_weighting_scheme calc
_refine_ls_wR_factor_gt 0.0855
_refine_ls_wR_factor_ref 0.0912
_reflns_number_gt 935
_reflns_number_total 1491
_reflns_threshold_expression I>2\s(I)
_cod_data_source_file bv2048.cif
_cod_data_source_block I
_cod_database_code 2212499
_cod_database_fobs_code 2212499

loop_
_symmetry_equiv_pos_as_xyz
'x, y, z'
'-x+1/2, -y, z+1/2'
'x+1/2, -y+1/2, -z'
'-x, y+1/2, -z+1/2'

loop_
_atom_site_type_symbol
_atom_site_label
_atom_site_fract_x
_atom_site_fract_y
_atom_site_fract_z
_atom_site_U_iso_or_equiv
_atom_site_adp_type
_atom_site_calc_flag
_atom_site_refinement_flags
_atom_site_occupancy
N N8 -0.07367(18) -0.06371(17) -0.77831(9) 0.0436(4) Uani d . 1
C C10 0.2044(2) -0.0465(2) -0.83184(14) 0.0501(5) Uani d . 1
H H10 0.3080 -0.0965 -0.8204 0.060 Uiso calc R 1
C C4 -0.0277(2) -0.0551(2) -0.95070(12) 0.0440(4) Uani d . 1
H H4 -0.0449 0.0565 -0.9539 0.053 Uiso calc R 1
C C7 -0.1879(2) -0.0192(2) -0.71723(13) 0.0467(5) Uani d . 1
C C11 0.1484(2) -0.0853(2) -0.93397(13) 0.0459(5) Uani d . 1
H H11 0.1737 -0.1929 -0.9491 0.055 Uiso calc R 1
C C12 -0.1320(2) -0.1208(2) -0.87143(12) 0.0466(5) Uani d . 1
H H12 -0.1264 -0.2335 -0.8726 0.056 Uiso calc R 1
C C9 0.0916(2) -0.0901(2) -0.75169(12) 0.0504(5) Uani d . 1
H H9A 0.1062 -0.1981 -0.7360 0.060 Uiso calc R 1
H H9B 0.1169 -0.0303 -0.6943 0.060 Uiso calc R 1
C C6 -0.3465(3) -0.0331(3) -0.76714(14) 0.0634(6) Uani d . 1
H H6A -0.4061 0.0625 -0.7623 0.076 Uiso calc R 1
H H6B -0.4097 -0.1152 -0.7386 0.076 Uiso calc R 1
C C5 -0.3072(2) -0.0691(3) -0.87200(14) 0.0660(6) Uani d . 1
H H5A -0.3209 0.0215 -0.9123 0.079 Uiso calc R 1
H H5B -0.3759 -0.1505 -0.8964 0.079 Uiso calc R 1
C C3 0.2539(3) 0.0215(3) -0.99330(15) 0.0676(6) Uani d . 1
H H3A 0.3567 -0.0258 -1.0073 0.081 Uiso calc R 1
H H3B 0.2024 0.0496 -1.0538 0.081 Uiso calc R 1
C C2 0.2731(3) 0.1598(3) -0.92791(17) 0.0839(8) Uani d . 1
H H2A 0.3837 0.1943 -0.9282 0.101 Uiso calc R 1
H H2B 0.2060 0.2437 -0.9506 0.101 Uiso calc R 1
O O3 -0.16378(18) 0.02292(17) -0.63290(9) 0.0625(4) Uani d . 1
O O2 -0.06689(19) -0.12052(18) -1.04207(9) 0.0644(4) Uani d . 1
H H2 -0.167(3) -0.079(3) -1.0655(19) 0.101(9) Uiso d . 1
O O1 0.22707(18) 0.11594(17) -0.83249(11) 0.0709(5) Uani d . 1

loop_
_atom_site_aniso_label
_atom_site_aniso_U_11
_atom_site_aniso_U_22
_atom_site_aniso_U_33
_atom_site_aniso_U_12
_atom_site_aniso_U_13
_atom_site_aniso_U_23
N8 0.0417(9) 0.0588(9) 0.0303(7) 0.0001(8) -0.0024(6) -0.0046(7)
C10 0.0427(11) 0.0656(13) 0.0422(10) 0.0045(10) -0.0053(9) -0.0071(10)
C4 0.0482(11) 0.0538(10) 0.0299(8) 0.0082(9) -0.0042(8) -0.0022(8)
C7 0.0523(12) 0.0497(10) 0.0381(10) -0.0040(9) 0.0046(9) -0.0038(8)
C11 0.0478(11) 0.0548(11) 0.0352(9) 0.0086(9) 0.0011(9) -0.0047(9)
C12 0.0487(11) 0.0566(11) 0.0346(9) -0.0038(10) -0.0046(8) -0.0100(8)
C9 0.0492(12) 0.0673(11) 0.0346(9) 0.0061(9) -0.0095(9) -0.0031(9)
C6 0.0478(12) 0.0884(15) 0.0540(12) -0.0010(12) 0.0007(10) -0.0089(12)
C5 0.0432(12) 0.1051(17) 0.0497(12) -0.0015(11) -0.0027(9) -0.0139(12)
C3 0.0599(14) 0.0910(15) 0.0517(12) -0.0012(13) 0.0129(11) -0.0033(13)
C2 0.0955(19) 0.0801(15) 0.0761(16) -0.0249(15) 0.0214(16) -0.0015(14)
O3 0.0638(9) 0.0850(10) 0.0388(7) -0.0056(8) 0.0088(7) -0.0159(7)
O2 0.0633(9) 0.0971(11) 0.0328(7) 0.0108(9) -0.0093(7) -0.0138(7)
O1 0.0823(10) 0.0694(10) 0.0610(9) -0.0243(8) 0.0105(9) -0.0170(8)

loop_
_atom_type_symbol
_atom_type_description
_atom_type_scat_dispersion_real
_atom_type_scat_dispersion_imag
_atom_type_scat_source
C C 0.0033 0.0000 'International Tables Vol C Tables 4.2.6.8 and 6.1.1.4'
H H 0.0000 0.0000 'International Tables Vol C Tables 4.2.6.8 and 6.1.1.4'
N N 0.0061 0.0000 'International Tables Vol C Tables 4.2.6.8 and 6.1.1.4'
O O 0.0106 0.0000 'International Tables Vol C Tables 4.2.6.8 and 6.1.1.4'

loop_
_geom_angle_atom_site_label_1
_geom_angle_atom_site_label_2
_geom_angle_atom_site_label_3
_geom_angle
_geom_angle_publ_flag
C7 N8 C9 124.7(2) yes
C7 N8 C12 114.7(2) yes
C9 N8 C12 119.2(2) yes
O1 C10 C9 109.8(2) yes
O1 C10 C11 104.73(17) ?
C9 C10 C11 115.73(16) ?
O1 C10 H10 108.8 ?
C9 C10 H10 108.8 ?
C11 C10 H10 108.8 ?
O2 C4 C12 111.1(2) yes
O2 C4 C11 106.86(16) ?
C12 C4 C11 112.60(15) ?
O2 C4 H4 108.7 ?
C12 C4 H4 108.7 ?
C11 C4 H4 108.7 ?
O3 C7 N8 124.5(3) yes
O3 C7 C6 126.94(18) ?
N8 C7 C6 108.57(15) ?
C4 C11 C3 112.03(16) ?
C4 C11 C10 113.7(2) yes
C3 C11 C10 100.74(16) ?
C4 C11 H11 110.0 ?
C3 C11 H11 110.0 ?
C10 C11 H11 110.0 ?
N8 C12 C4 108.5(2) yes
N8 C12 C5 102.91(15) ?
C4 C12 C5 115.9(2) ?
N8 C12 H12 109.8 ?
C4 C12 H12 109.8 ?
C5 C12 H12 109.8 ?
N8 C9 C10 111.76(14) ?
N8 C9 H9A 109.3 ?
C10 C9 H9A 109.3 ?
N8 C9 H9B 109.3 ?
C10 C9 H9B 109.3 ?
H9A C9 H9B 107.9 ?
C7 C6 C5 105.35(17) ?
C7 C6 H6A 110.7 ?
C5 C6 H6A 110.7 ?
C7 C6 H6B 110.7 ?
C5 C6 H6B 110.7 ?
H6A C6 H6B 108.8 ?
C6 C5 C12 105.21(16) ?
C6 C5 H5A 110.7 ?
C12 C5 H5A 110.7 ?
C6 C5 H5B 110.7 ?
C12 C5 H5B 110.7 ?
H5A C5 H5B 108.8 ?
C2 C3 C11 103.00(16) ?
C2 C3 H3A 111.2 ?
C11 C3 H3A 111.2 ?
C2 C3 H3B 111.2 ?
C11 C3 H3B 111.2 ?
H3A C3 H3B 109.1 ?
O1 C2 C3 108.13(18) ?
O1 C2 H2A 110.1 ?
C3 C2 H2A 110.1 ?
O1 C2 H2B 110.1 ?
C3 C2 H2B 110.1 ?
H2A C2 H2B 108.4 ?
C4 O2 H2 110.4(16) ?
C10 O1 C2 107.9(2) ?

loop_
_geom_bond_atom_site_label_1
_geom_bond_atom_site_label_2
_geom_bond_distance
_geom_bond_publ_flag
N8 C7 1.330(2) yes
N8 C9 1.445(2) yes
N8 C12 1.460(2) yes
C10 O1 1.423(3) yes
C10 C9 1.500(3) ?
C10 C11 1.522(3) ?
C10 H10 0.9800 ?
C4 O2 1.421(2) ?
C4 C12 1.510(3) yes
C4 C11 1.510(3) ?
C4 H4 0.9800 ?
C7 O3 1.236(2) yes
C7 C6 1.496(3) ?
C11 C3 1.518(3) yes
C11 H11 0.9800 ?
C12 C5 1.529(3) ?
C12 H12 0.9800 ?
C9 H9A 0.9700 ?
C9 H9B 0.9700 ?
C6 C5 1.516(3) ?
C6 H6A 0.9700 ?
C6 H6B 0.9700 ?
C5 H5A 0.9700 ?
C5 H5B 0.9700 ?
C3 C2 1.511(3) yes
C3 H3A 0.9700 ?
C3 H3B 0.9700 ?
C2 O1 1.423(3) ?
C2 H2A 0.9700 ?
C2 H2B 0.9700 ?
O2 H2 0.97(3) ?

loop_
_geom_hbond_atom_site_label_D
_geom_hbond_atom_site_label_H
_geom_hbond_atom_site_label_A
_geom_hbond_site_symmetry_A
_geom_hbond_distance_DH
_geom_hbond_distance_HA
_geom_hbond_distance_DA
_geom_hbond_angle_DHA
O2 H2 O3 2_454 0.97(3) 1.76(3) 2.709(2) 167(2)

loop_
_geom_torsion_atom_site_label_1
_geom_torsion_atom_site_label_2
_geom_torsion_atom_site_label_3
_geom_torsion_atom_site_label_4
_geom_torsion
_geom_torsion_publ_flag
C9 N8 C7 O3 9.1(3) ?
C12 N8 C7 O3 175.07(17) ?
C9 N8 C7 C6 -169.49(18) ?
C12 N8 C7 C6 -3.5(2) ?
O2 C4 C11 C3 76.3(2) yes
C12 C4 C11 C3 -161.49(15) ?
O2 C4 C11 C10 -170.30(15) ?
C12 C4 C11 C10 -48.1(2) ?
O1 C10 C11 C4 -80.50(19) ?
C9 C10 C11 C4 40.5(2) ?
O1 C10 C11 C3 39.50(18) ?
C9 C10 C11 C3 160.47(17) ?
C7 N8 C12 C4 136.99(17) ?
C9 N8 C12 C4 -56.2(2) ?
C7 N8 C12 C5 13.7(2) ?
C9 N8 C12 C5 -179.50(17) ?
O2 C4 C12 N8 173.23(15) ?
C11 C4 C12 N8 53.4(2) ?
O2 C4 C12 C5 -71.7(2) yes
C11 C4 C12 C5 168.55(17) ?
C7 N8 C9 C10 -145.88(18) ?
C12 N8 C9 C10 48.7(2) ?
O1 C10 C9 N8 79.6(2) ?
C11 C10 C9 N8 -38.6(2) yes
O3 C7 C6 C5 173.0(2) ?
N8 C7 C6 C5 -8.5(2) yes
C7 C6 C5 C12 16.2(3) ?
N8 C12 C5 C6 -17.7(2) ?
C4 C12 C5 C6 -135.9(2) ?
C4 C11 C3 C2 88.2(2) ?
C10 C11 C3 C2 -32.9(2) ?
C11 C3 C2 O1 16.3(3) yes
C9 C10 O1 C2 -155.4(2) yes
C11 C10 O1 C2 -30.6(2) ?
C3 C2 O1 C10 8.8(3) ?

loop_
_cod_related_entry_id
_cod_related_entry_database
_cod_related_entry_code
1 ChemSpider 21185515
